data_4506904
loop_
_publ_author_name
'Manos, Manolis J.'
'Moushi, Eleni E.'
'Papaefstathiou, Giannis S.'
'Tasiopoulos, Anastasios J.'

_publ_section_title
;
 New Zn2+Metal Organic Frameworks with Unique Network Topologies from the
 Combination of Trimesic Acid and Amino-Alcohols
;
_journal_issue 11
_journal_name_full 'Crystal Growth &amp; Design'
_journal_page_first 5471
_journal_paper_doi 10.1021/cg301047w
_journal_volume 12
_journal_year 2012
_chemical_formula_moiety 'C27 H9 O18 Zn3, C8 H18 N2 O2, 4(C3 H6 N O), C2 H6 N'
_chemical_formula_sum 'C49 H57 N7 O24 Zn3'
_chemical_formula_weight 1324.19
_chemical_name_systematic
; 
 ? 
;
_space_group_IT_number 148
_symmetry_cell_setting trigonal
_symmetry_space_group_name_Hall '-R 3'
_symmetry_space_group_name_H-M 'R -3 :H'
_atom_sites_solution_hydrogens geom
_atom_sites_solution_primary direct
_atom_sites_solution_secondary difmap
_audit_creation_method SHELXL-97
_cell_angle_alpha 90.00
_cell_angle_beta 90.00
_cell_angle_gamma 120.00
_cell_formula_units_Z 18
_cell_length_a 43.8139(8)
_cell_length_b 43.8139(8)
_cell_length_c 17.2006(3)
_cell_measurement_reflns_used 17995
_cell_measurement_temperature 100(2)
_cell_measurement_theta_max 30.2551
_cell_measurement_theta_min 3.0528
_cell_volume 28595.5(9)
_computing_cell_refinement 'CrysAlis RED'
_computing_data_collection 'CrysAlis CCD'
_computing_data_reduction 'CrysAlis RED'
_computing_molecular_graphics
;
 DIAMOND (Brandenburg, 2006)
 MERCURY (Bruno et al. 2002)
;
_computing_publication_material 'WINGX (Farrugia, 1999)'
_computing_structure_refinement 'SHELXL-97 (Sheldrick, 1997)'
_computing_structure_solution 'SHELXL-97 (Sheldrick, 1997)'
_diffrn_ambient_temperature 100(2)
_diffrn_detector_area_resol_mean 10.4223
_diffrn_measured_fraction_theta_full 0.997
_diffrn_measured_fraction_theta_max 0.997
_diffrn_measurement_device_type 'SuperNova, Dual, Cu at zero, Atlas'
_diffrn_measurement_method '\w scans'
_diffrn_radiation_monochromator mirror
_diffrn_radiation_source 'SuperNova (Mo) X-ray Source'
_diffrn_radiation_type MoK\a
_diffrn_radiation_wavelength 0.71073
_diffrn_reflns_av_R_equivalents 0.0000
_diffrn_reflns_av_sigmaI/netI 0.0772
_diffrn_reflns_limit_h_max 49
_diffrn_reflns_limit_h_min -51
_diffrn_reflns_limit_k_max 52
_diffrn_reflns_limit_k_min -52
_diffrn_reflns_limit_l_max 20
_diffrn_reflns_limit_l_min -20
_diffrn_reflns_number 11162
_diffrn_reflns_theta_full 25.00
_diffrn_reflns_theta_max 25.00
_diffrn_reflns_theta_min 3.06
_exptl_absorpt_coefficient_mu 1.202
_exptl_absorpt_correction_T_max 1.00000
_exptl_absorpt_correction_T_min 0.89275
_exptl_absorpt_correction_type multi-scan
_exptl_absorpt_process_details 'Empirical absorption correction (CrysAlis RED, Oxford Diffraction)'
_exptl_crystal_colour colorless
_exptl_crystal_density_diffrn 1.384
_exptl_crystal_density_method 'not measured'
_exptl_crystal_description needle
_exptl_crystal_F_000 12276
_exptl_crystal_size_max 0.1
_exptl_crystal_size_mid 0.04
_exptl_crystal_size_min 0.03
_refine_diff_density_max 1.036
_refine_diff_density_min -0.641
_refine_diff_density_rms 0.120
_refine_ls_extinction_method none
_refine_ls_goodness_of_fit_ref 1.034
_refine_ls_hydrogen_treatment constr
_refine_ls_matrix_type full
_refine_ls_number_parameters 749
_refine_ls_number_reflns 11162
_refine_ls_number_restraints 150
_refine_ls_restrained_S_all 1.047
_refine_ls_R_factor_all 0.0697
_refine_ls_R_factor_gt 0.0530
_refine_ls_shift/su_max 0.001
_refine_ls_shift/su_mean 0.000
_refine_ls_structure_factor_coef Fsqd
_refine_ls_weighting_details 'calc w=1/[\s^2^(Fo^2^)+(0.0875P)^2^+0.0000P] where P=(Fo^2^+2Fc^2^)/3'
_refine_ls_weighting_scheme calc
_refine_ls_wR_factor_gt 0.1422
_refine_ls_wR_factor_ref 0.1467
_reflns_number_gt 8702
_reflns_number_total 11162
_reflns_threshold_expression >2sigma(I)
_cod_data_source_file cg301047w_si_002.cif
_cod_data_source_block 4
_cod_depositor_comments
;
The following automatic conversions were performed:

'_symmetry_cell_setting' value 'Trigonal' changed to 'trigonal'
according to /home/saulius/struct/CIF-dictionaries/cif_core.dic
dictionary named 'cif_core.dic' version 2.4.2 from 2011-04-26.

Automatic conversion script
Id: cif_fix_values 1891 2012-01-12 08:04:46Z andrius 
;
_cod_original_sg_symbol_H-M 'R -3'
_cod_database_code 4506904

loop_
_symmetry_equiv_pos_as_xyz
'x, y, z'
'-y, x-y, z'
'-x+y, -x, z'
'x+2/3, y+1/3, z+1/3'
'-y+2/3, x-y+1/3, z+1/3'
'-x+y+2/3, -x+1/3, z+1/3'
'x+1/3, y+2/3, z+2/3'
'-y+1/3, x-y+2/3, z+2/3'
'-x+y+1/3, -x+2/3, z+2/3'
'-x, -y, -z'
'y, -x+y, -z'
'x-y, x, -z'
'-x+2/3, -y+1/3, -z+1/3'
'y+2/3, -x+y+1/3, -z+1/3'
'x-y+2/3, x+1/3, -z+1/3'
'-x+1/3, -y+2/3, -z+2/3'
'y+1/3, -x+y+2/3, -z+2/3'
'x-y+1/3, x+2/3, -z+2/3'

loop_
_atom_site_label
_atom_site_type_symbol
_atom_site_fract_x
_atom_site_fract_y
_atom_site_fract_z
_atom_site_U_iso_or_equiv
_atom_site_adp_type
_atom_site_occupancy
_atom_site_symmetry_multiplicity
_atom_site_calc_flag
_atom_site_refinement_flags
Zn1 Zn 0.49428(2) 0.17553(2) 0.17631(4) 0.01588(18) Uani 1 1 d .
Zn2 Zn 0.50945(2) 0.15504(2) -0.00463(4) 0.01589(18) Uani 1 1 d .
Zn3 Zn 0.66948(2) 0.077890(19) 0.06903(4) 0.01780(18) Uani 1 1 d .
O1 O 0.53575(14) 0.17065(15) 0.1835(3) 0.0322(13) Uani 1 1 d .
O2 O 0.54411(16) 0.15570(17) 0.0646(3) 0.0437(16) Uani 1 1 d .
O3 O 0.62284(15) 0.10610(15) 0.0262(3) 0.0376(14) Uani 1 1 d .
O4 O 0.64124(13) 0.09131(13) 0.1334(2) 0.0243(11) Uani 1 1 d .
O5 O 0.47597(14) 0.17163(13) 0.2811(3) 0.0286(12) Uani 1 1 d .
O6 O 0.51882(16) 0.22541(15) 0.2776(3) 0.0471(16) Uani 1 1 d .
O7 O 0.46486(14) 0.11453(14) 0.0283(3) 0.0389(15) Uani 1 1 d .
O8 O 0.45410(14) 0.13033(16) 0.1421(3) 0.0502(18) Uani 1 1 d .
O9 O 0.29470(12) 0.01201(13) 0.1860(3) 0.0277(12) Uani 1 1 d .
O10 O 0.33217(12) 0.06266(14) 0.2441(3) 0.0369(14) Uani 1 1 d .
O11 O 0.39423(14) -0.01440(13) -0.0355(3) 0.0322(12) Uani 1 1 d .
O12 O 0.34242(12) -0.04524(12) 0.0192(3) 0.0261(11) Uani 1 1 d .
O13 O 0.50435(14) 0.19664(14) -0.0111(3) 0.0292(12) Uani 1 1 d .
O14 O 0.49089(16) 0.20818(15) 0.1058(3) 0.0370(14) Uani 1 1 d .
O15 O 0.5114(3) 0.2766(3) -0.2276(4) 0.104(4) Uani 1 1 d .
O16 O 0.47476(14) 0.29590(13) -0.2234(2) 0.0282(12) Uani 1 1 d .
O17 O 0.41832(12) 0.29658(13) 0.0190(2) 0.0232(11) Uani 1 1 d .
O18 O 0.42469(17) 0.27168(16) 0.1255(3) 0.0462(16) Uani 1 1 d .
O19 O 0.29708(16) 0.07844(17) 0.5466(3) 0.0514(16) Uani 1 1 d .
H19 H 0.3123 0.0815 0.5783 0.077 Uiso 1 1 calc R
O20 O 0.3825(3) 0.2034(3) 0.1698(7) 0.134(4) Uani 1 1 d .
H20 H 0.3969 0.2205 0.1449 0.200 Uiso 1 1 calc R
O21 O 0.36490(18) 0.15931(16) 0.5283(4) 0.0620(19) Uani 1 1 d D
O22 O 0.4028(4) 0.2317(4) 0.3545(9) 0.181(5) Uani 1 1 d DU
O23 O 0.6635(5) 0.2232(5) 0.0990(11) 0.236(7) Uani 1 1 d DU
O24 O 0.1805(3) 0.8957(3) 0.6429(6) 0.122(3) Uani 1 1 d DU
N1 N 0.34274(18) 0.1079(2) 0.4231(4) 0.0470(19) Uani 1 1 d .
N2 N 0.3678(3) 0.1640(3) 0.3028(5) 0.083(3) Uani 1 1 d .
N3 N 0.3849(2) 0.18944(19) 0.6468(5) 0.071(3) Uani 1 1 d D
N4 N 0.3963(2) 0.2764(2) 0.3256(5) 0.074(3) Uani 1 1 d D
N5 N 0.6944(3) 0.2217(4) 0.2089(8) 0.124(4) Uani 1 1 d DU
N6 N 0.2090(3) 0.9404(3) 0.5541(6) 0.092(3) Uani 1 1 d DU
N7 N 0.6424(6) 0.2041(5) 0.9522(13) 0.230(9) Uani 1 1 d DU
C1 C 0.55016(19) 0.15970(19) 0.1371(4) 0.0201(15) Uani 1 1 d .
C2 C 0.57723(17) 0.15133(18) 0.1661(3) 0.0174(14) Uani 1 1 d .
C3 C 0.58944(18) 0.13461(17) 0.1196(4) 0.0198(15) Uani 1 1 d .
H3 H 0.5821 0.1298 0.0681 0.024 Uiso 1 1 calc R
C4 C 0.61278(17) 0.12470(17) 0.1489(3) 0.0157(14) Uani 1 1 d .
C5 C 0.62425(18) 0.13282(18) 0.2256(4) 0.0195(15) Uani 1 1 d .
H5 H 0.6391 0.1254 0.2460 0.023 Uiso 1 1 calc R
C6 C 0.61351(18) 0.15213(18) 0.2727(4) 0.0213(16) Uani 1 1 d .
C7 C 0.58940(18) 0.16065(18) 0.2424(3) 0.0202(15) Uani 1 1 d .
H7 H 0.5813 0.1726 0.2730 0.024 Uiso 1 1 calc R
C8 C 0.62670(19) 0.10647(19) 0.0972(4) 0.0268(17) Uani 1 1 d .
C9 C 0.4941(2) 0.20076(19) 0.3138(4) 0.0256(17) Uani 1 1 d .
C10 C 0.44650(17) 0.10951(19) 0.0861(4) 0.0257(16) Uani 1 1 d .
C11 C 0.41253(17) 0.07502(18) 0.0929(4) 0.0227(14) Uani 1 1 d .
C12 C 0.38655(18) 0.07190(19) 0.1429(4) 0.0261(17) Uani 1 1 d .
H12 H 0.3908 0.0908 0.1747 0.031 Uiso 1 1 calc R
C13 C 0.35446(17) 0.04128(18) 0.1465(4) 0.0201(15) Uani 1 1 d .
C14 C 0.34925(17) 0.01192(17) 0.1028(4) 0.0231(16) Uani 1 1 d .
H14 H 0.3280 -0.0092 0.1062 0.028 Uiso 1 1 calc R
C15 C 0.37581(18) 0.01437(18) 0.0545(4) 0.0209(15) Uani 1 1 d .
C16 C 0.40733(18) 0.04685(18) 0.0487(4) 0.0224(16) Uani 1 1 d .
H16 H 0.4248 0.0492 0.0145 0.027 Uiso 1 1 calc R
C17 C 0.32571(18) 0.03906(19) 0.1977(4) 0.0265(17) Uani 1 1 d .
C18 C 0.37099(18) -0.01724(18) 0.0092(4) 0.0209(15) Uani 1 1 d .
C19 C 0.49260(19) 0.21048(19) 0.0333(4) 0.0206(16) Uani 1 1 d .
C20 C 0.48121(19) 0.23452(19) -0.0023(4) 0.0213(16) Uani 1 1 d .
C21 C 0.46201(17) 0.24585(18) 0.0400(4) 0.0202(15) Uani 1 1 d .
H21 H 0.4574 0.2398 0.0922 0.024 Uiso 1 1 calc R
C22 C 0.44982(19) 0.26557(18) 0.0070(4) 0.0224(16) Uani 1 1 d .
C23 C 0.4773(2) 0.2658(2) -0.1129(4) 0.0331(19) Uani 1 1 d .
C24 C 0.45790(19) 0.2764(2) -0.0695(4) 0.0259(17) Uani 1 1 d .
H24 H 0.4502 0.2907 -0.0916 0.031 Uiso 1 1 calc R
C25 C 0.4897(2) 0.2454(2) -0.0798(4) 0.0315(19) Uani 1 1 d .
H25 H 0.5035 0.2388 -0.1086 0.038 Uiso 1 1 calc R
C26 C 0.4886(2) 0.2802(2) -0.1948(4) 0.040(2) Uani 1 1 d .
C27 C 0.42903(18) 0.27891(19) 0.0555(4) 0.0260(17) Uani 1 1 d .
C28 C 0.2973(2) 0.0563(2) 0.4822(5) 0.042(2) Uani 1 1 d .
H28A H 0.2919 0.0335 0.5028 0.050 Uiso 1 1 calc R
H28B H 0.2788 0.0524 0.4457 0.050 Uiso 1 1 calc R
C29 C 0.3303(2) 0.0714(2) 0.4410(5) 0.047(2) Uani 1 1 d .
H29A H 0.3477 0.0696 0.4727 0.056 Uiso 1 1 calc R
H29B H 0.3273 0.0584 0.3933 0.056 Uiso 1 1 calc R
C30 C 0.3190(2) 0.1136(2) 0.3684(5) 0.046(2) Uani 1 1 d .
H30A H 0.3128 0.0975 0.3248 0.055 Uiso 1 1 calc R
H30B H 0.2975 0.1082 0.3953 0.055 Uiso 1 1 calc R
C31 C 0.3345(3) 0.1469(4) 0.3416(7) 0.088(4) Uani 1 1 d U
H31A H 0.3367 0.1616 0.3857 0.105 Uiso 1 1 calc R
H31B H 0.3178 0.1479 0.3063 0.105 Uiso 1 1 calc R
C32 C 0.3935(3) 0.1586(3) 0.3539(8) 0.089(4) Uani 1 1 d U
H32A H 0.4151 0.1661 0.3251 0.107 Uiso 1 1 calc R
H32B H 0.3992 0.1735 0.3996 0.107 Uiso 1 1 calc R
C33 C 0.3792(3) 0.1216(3) 0.3789(6) 0.071(3) Uani 1 1 d .
H33A H 0.3959 0.1200 0.4132 0.085 Uiso 1 1 calc R
H33B H 0.3757 0.1069 0.3339 0.085 Uiso 1 1 calc R
C34 C 0.3635(3) 0.1493(3) 0.2202(7) 0.076(4) Uani 1 1 d .
H34A H 0.3648 0.1278 0.2205 0.091 Uiso 1 1 calc R
H34B H 0.3410 0.1441 0.1986 0.091 Uiso 1 1 calc R
C35 C 0.3934(3) 0.1775(3) 0.1731(6) 0.063(3) Uani 1 1 d .
H35A H 0.4159 0.1864 0.1992 0.076 Uiso 1 1 calc R
H35B H 0.3947 0.1691 0.1217 0.076 Uiso 1 1 calc R
C36 C 0.3718(2) 0.1590(2) 0.5981(5) 0.058(3) Uani 1 1 d D
C37 C 0.3868(3) 0.2204(2) 0.6125(8) 0.089(4) Uani 1 1 d D
H37A H 0.3944 0.2387 0.6511 0.134 Uiso 1 1 calc R
H37B H 0.3639 0.2148 0.5936 0.134 Uiso 1 1 calc R
H37C H 0.4033 0.2285 0.5702 0.134 Uiso 1 1 calc R
C38 C 0.3958(4) 0.1899(4) 0.7267(5) 0.109(5) Uani 1 1 d D
H38A H 0.4017 0.2120 0.7503 0.163 Uiso 1 1 calc R
H38B H 0.4161 0.1868 0.7276 0.163 Uiso 1 1 calc R
H38C H 0.3769 0.1711 0.7551 0.163 Uiso 1 1 calc R
C39 C 0.4161(4) 0.2642(4) 0.3683(11) 0.148(7) Uani 1 1 d DU
C40 C 0.4100(3) 0.3140(2) 0.3262(7) 0.082(4) Uani 1 1 d DU
H40A H 0.3952 0.3195 0.2953 0.122 Uiso 1 1 calc R
H40B H 0.4335 0.3258 0.3050 0.122 Uiso 1 1 calc R
H40C H 0.4107 0.3218 0.3786 0.122 Uiso 1 1 calc R
C41 C 0.3649(3) 0.2536(4) 0.2802(8) 0.121(5) Uani 1 1 d DU
H41A H 0.3564 0.2675 0.2553 0.182 Uiso 1 1 calc R
H41B H 0.3469 0.2367 0.3139 0.182 Uiso 1 1 calc R
H41C H 0.3706 0.2415 0.2414 0.182 Uiso 1 1 calc R
C42 C 0.6780(5) 0.2087(5) 0.1340(9) 0.149(6) Uani 1 1 d DU
C43 C 0.6859(5) 0.2443(5) 0.2553(10) 0.152(6) Uani 1 1 d DU
H43A H 0.6988 0.2500 0.3033 0.227 Uiso 1 1 calc R
H43B H 0.6611 0.2321 0.2661 0.227 Uiso 1 1 calc R
H43C H 0.6923 0.2655 0.2271 0.227 Uiso 1 1 calc R
C44 C 0.7122(3) 0.2042(3) 0.2413(7) 0.089(3) Uani 1 1 d DU
H44A H 0.7221 0.2143 0.2909 0.134 Uiso 1 1 calc R
H44B H 0.7307 0.2070 0.2068 0.134 Uiso 1 1 calc R
H44C H 0.6956 0.1795 0.2477 0.134 Uiso 1 1 calc R
C45 C 0.1803(3) 0.9201(3) 0.6061(8) 0.110(4) Uani 1 1 d DU
C46 C 0.2096(4) 0.9689(3) 0.5111(7) 0.099(4) Uani 1 1 d DU
H46A H 0.2306 0.9802 0.4799 0.148 Uiso 1 1 calc R
H46B H 0.2095 0.9857 0.5466 0.148 Uiso 1 1 calc R
H46C H 0.1893 0.9598 0.4780 0.148 Uiso 1 1 calc R
C47 C 0.2437(3) 0.9444(6) 0.5600(12) 0.166(6) Uani 1 1 d DU
H47A H 0.2586 0.9602 0.5201 0.248 Uiso 1 1 calc R
H47B H 0.2420 0.9219 0.5535 0.248 Uiso 1 1 calc R
H47C H 0.2535 0.9538 0.6101 0.248 Uiso 1 1 calc R
C48 C 0.6369(4) 0.1702(5) 0.9261(9) 0.123(5) Uani 1 1 d DU
H48A H 0.6275 0.1536 0.9680 0.184 Uiso 1 1 calc R
H48B H 0.6590 0.1727 0.9096 0.184 Uiso 1 1 calc R
H48C H 0.6207 0.1620 0.8833 0.184 Uiso 1 1 calc R
C49 C 0.6581(7) 0.2360(7) 0.9046(15) 0.245(13) Uani 1 1 d DU
H49A H 0.6590 0.2551 0.9340 0.368 Uiso 1 1 calc R
H49B H 0.6440 0.2320 0.8589 0.368 Uiso 1 1 calc R
H49C H 0.6815 0.2418 0.8897 0.368 Uiso 1 1 calc R

loop_
_atom_site_aniso_label
_atom_site_aniso_U_11
_atom_site_aniso_U_22
_atom_site_aniso_U_33
_atom_site_aniso_U_23
_atom_site_aniso_U_13
_atom_site_aniso_U_12
Zn1 0.0199(4) 0.0185(4) 0.0123(3) -0.0006(3) 0.0007(3) 0.0118(4)
Zn2 0.0184(4) 0.0212(4) 0.0118(3) -0.0019(3) 0.0000(3) 0.0127(4)
Zn3 0.0201(4) 0.0151(4) 0.0211(4) 0.0018(3) 0.0018(3) 0.0109(4)
O1 0.038(3) 0.053(4) 0.023(3) -0.008(2) -0.004(2) 0.036(3)
O2 0.060(4) 0.082(5) 0.022(3) -0.011(3) -0.013(3) 0.060(4)
O3 0.053(4) 0.066(4) 0.016(3) -0.012(2) -0.008(2) 0.046(3)
O4 0.031(3) 0.035(3) 0.020(2) -0.001(2) 0.000(2) 0.027(3)
O5 0.043(3) 0.027(3) 0.018(2) -0.004(2) 0.003(2) 0.020(3)
O6 0.053(4) 0.042(4) 0.032(3) 0.005(3) 0.024(3) 0.013(3)
O7 0.035(3) 0.032(3) 0.031(3) -0.012(2) 0.020(3) 0.002(3)
O8 0.021(3) 0.044(4) 0.052(3) -0.029(3) 0.014(3) -0.009(3)
O9 0.013(3) 0.034(3) 0.031(3) -0.011(2) 0.001(2) 0.007(2)
O10 0.015(3) 0.028(3) 0.052(3) -0.017(3) 0.010(2) -0.001(2)
O11 0.039(3) 0.022(3) 0.039(3) -0.007(2) 0.008(3) 0.018(3)
O12 0.025(3) 0.013(3) 0.036(3) -0.005(2) 0.002(2) 0.006(2)
O13 0.042(3) 0.036(3) 0.026(3) 0.008(2) 0.004(2) 0.032(3)
O14 0.069(4) 0.048(4) 0.019(3) 0.006(2) 0.002(3) 0.048(3)
O15 0.167(8) 0.204(10) 0.041(4) 0.062(5) 0.059(5) 0.169(8)
O16 0.048(3) 0.035(3) 0.015(2) 0.012(2) 0.008(2) 0.030(3)
O17 0.027(3) 0.033(3) 0.023(2) -0.003(2) -0.001(2) 0.025(2)
O18 0.070(4) 0.067(4) 0.028(3) 0.012(3) 0.018(3) 0.055(4)
O19 0.048(4) 0.069(4) 0.042(3) 0.024(3) 0.012(3) 0.032(4)
O20 0.133(9) 0.103(8) 0.167(10) 0.042(7) 0.076(8) 0.060(7)
O21 0.060(5) 0.038(4) 0.087(5) -0.010(4) -0.031(4) 0.024(4)
O22 0.190(9) 0.163(8) 0.212(10) -0.010(7) -0.018(7) 0.105(7)
O23 0.237(11) 0.224(10) 0.249(11) 0.042(8) -0.063(8) 0.117(8)
O24 0.131(7) 0.126(7) 0.126(6) 0.032(5) 0.025(5) 0.077(6)
N1 0.038(5) 0.067(5) 0.040(4) 0.002(4) -0.001(3) 0.030(4)
N2 0.080(7) 0.145(10) 0.053(5) 0.029(6) 0.019(5) 0.078(7)
N3 0.043(5) 0.054(6) 0.118(8) -0.016(5) 0.015(5) 0.025(5)
N4 0.042(5) 0.058(6) 0.080(6) -0.015(5) 0.007(5) -0.006(5)
N5 0.108(7) 0.135(8) 0.134(7) -0.015(6) -0.001(6) 0.065(6)
N6 0.094(6) 0.102(6) 0.096(6) 0.007(5) 0.008(5) 0.059(5)
N7 0.259(13) 0.189(11) 0.219(12) 0.002(9) -0.024(9) 0.094(9)
C1 0.022(4) 0.020(4) 0.020(4) -0.004(3) 0.000(3) 0.012(3)
C2 0.020(4) 0.017(4) 0.016(3) 0.003(3) -0.002(3) 0.011(3)
C3 0.026(4) 0.022(4) 0.013(3) -0.003(3) -0.005(3) 0.013(3)
C4 0.018(4) 0.016(3) 0.014(3) -0.005(3) -0.004(3) 0.009(3)
C5 0.020(4) 0.029(4) 0.019(3) 0.002(3) -0.002(3) 0.019(3)
C6 0.024(4) 0.025(4) 0.019(3) -0.005(3) -0.007(3) 0.015(3)
C7 0.027(4) 0.023(4) 0.017(3) -0.010(3) -0.001(3) 0.017(3)
C8 0.028(4) 0.024(4) 0.033(4) -0.006(3) -0.002(3) 0.016(4)
C9 0.029(4) 0.019(4) 0.028(4) 0.006(3) 0.002(3) 0.012(4)
C10 0.019(4) 0.030(4) 0.025(3) -0.007(3) 0.004(3) 0.011(3)
C11 0.015(4) 0.025(4) 0.027(3) -0.010(3) -0.004(3) 0.009(3)
C12 0.020(4) 0.022(4) 0.029(4) -0.012(3) 0.003(3) 0.005(3)
C13 0.013(3) 0.023(4) 0.022(3) -0.004(3) 0.004(3) 0.007(3)
C14 0.018(4) 0.017(4) 0.029(4) -0.010(3) -0.002(3) 0.004(3)
C15 0.017(4) 0.027(4) 0.018(3) -0.005(3) -0.002(3) 0.011(3)
C16 0.021(4) 0.020(4) 0.024(4) -0.003(3) 0.006(3) 0.009(3)
C17 0.018(4) 0.026(4) 0.031(4) -0.008(3) 0.005(3) 0.008(4)
C18 0.020(4) 0.013(4) 0.026(4) 0.005(3) 0.006(3) 0.005(3)
C19 0.027(4) 0.023(4) 0.018(3) 0.007(3) 0.002(3) 0.018(3)
C20 0.031(4) 0.030(4) 0.016(3) 0.002(3) 0.000(3) 0.025(4)
C21 0.022(4) 0.024(4) 0.016(3) 0.000(3) 0.003(3) 0.013(3)
C22 0.026(4) 0.023(4) 0.020(3) 0.004(3) 0.001(3) 0.013(3)
C23 0.049(5) 0.050(5) 0.019(3) 0.013(4) 0.006(4) 0.039(5)
C24 0.031(4) 0.035(5) 0.020(3) 0.008(3) 0.006(3) 0.023(4)
C25 0.043(5) 0.052(5) 0.022(3) 0.006(3) 0.007(3) 0.040(5)
C26 0.057(6) 0.062(6) 0.017(4) 0.006(4) 0.005(4) 0.042(5)
C27 0.019(4) 0.029(4) 0.028(4) 0.007(3) 0.009(3) 0.011(3)
C28 0.048(6) 0.043(5) 0.035(4) -0.006(4) -0.011(4) 0.023(5)
C29 0.043(5) 0.052(6) 0.034(4) 0.000(4) -0.007(4) 0.015(5)
C30 0.030(5) 0.049(6) 0.063(6) 0.018(5) 0.002(4) 0.024(5)
C31 0.064(7) 0.107(8) 0.089(7) 0.024(6) -0.003(6) 0.040(6)
C32 0.079(7) 0.093(8) 0.106(7) 0.022(6) 0.003(6) 0.049(6)
C33 0.045(6) 0.074(8) 0.089(8) 0.024(6) -0.010(6) 0.027(6)
C34 0.046(7) 0.053(7) 0.131(11) 0.023(7) 0.003(7) 0.025(6)
C35 0.085(8) 0.046(6) 0.067(6) 0.024(5) 0.025(6) 0.038(6)
C36 0.023(5) 0.033(5) 0.106(9) -0.020(6) -0.001(5) 0.005(4)
C37 0.067(8) 0.015(5) 0.175(13) -0.003(6) 0.007(8) 0.013(5)
C38 0.120(12) 0.151(14) 0.073(8) -0.043(9) -0.024(8) 0.080(12)
C39 0.158(11) 0.123(8) 0.167(11) 0.029(8) 0.003(8) 0.072(8)
C40 0.069(7) 0.076(7) 0.072(6) 0.006(5) -0.005(5) 0.015(5)
C41 0.114(9) 0.129(9) 0.099(8) -0.006(7) 0.004(7) 0.045(7)
C42 0.142(10) 0.153(10) 0.132(8) 0.013(7) -0.016(7) 0.058(7)
C43 0.147(10) 0.138(10) 0.178(10) -0.019(7) -0.014(8) 0.078(8)
C44 0.095(7) 0.075(7) 0.078(6) -0.013(5) 0.008(5) 0.027(5)
C45 0.115(7) 0.102(8) 0.116(8) 0.023(6) 0.012(6) 0.057(6)
C46 0.102(8) 0.089(7) 0.092(7) 0.007(5) -0.008(6) 0.038(6)
C47 0.133(8) 0.206(11) 0.190(11) 0.023(8) 0.012(7) 0.108(8)
C48 0.103(8) 0.164(9) 0.126(9) 0.048(7) -0.008(7) 0.086(7)
C49 0.245(14) 0.240(13) 0.245(14) 0.004(5) -0.006(5) 0.117(8)

loop_
_atom_type_symbol
_atom_type_description
_atom_type_scat_dispersion_real
_atom_type_scat_dispersion_imag
_atom_type_scat_source
C C 0.0033 0.0016 'International Tables Vol C Tables 4.2.6.8 and 6.1.1.4'
H H 0.0000 0.0000 'International Tables Vol C Tables 4.2.6.8 and 6.1.1.4'
N N 0.0061 0.0033 'International Tables Vol C Tables 4.2.6.8 and 6.1.1.4'
O O 0.0106 0.0060 'International Tables Vol C Tables 4.2.6.8 and 6.1.1.4'
Zn Zn 0.2839 1.4301 'International Tables Vol C Tables 4.2.6.8 and 6.1.1.4'

loop_
_geom_angle_atom_site_label_1
_geom_angle_atom_site_label_2
_geom_angle_atom_site_label_3
_geom_angle
_geom_angle_site_symmetry_1
_geom_angle_site_symmetry_3
O14 Zn1 O1 123.0(2) . .
O14 Zn1 O5 117.7(2) . .
O1 Zn1 O5 107.4(2) . .
O14 Zn1 O8 101.2(3) . .
O1 Zn1 O8 108.9(3) . .
O5 Zn1 O8 93.8(2) . .
O2 Zn2 O16 114.6(2) . 18_544
O2 Zn2 O13 118.8(2) . .
O16 Zn2 O13 106.9(2) 18_544 .
O2 Zn2 O7 104.9(3) . .
O16 Zn2 O7 100.4(2) 18_544 .
O13 Zn2 O7 109.6(2) . .
O17 Zn3 O4 103.86(19) 2_655 .
O17 Zn3 O12 99.80(19) 2_655 10_655
O4 Zn3 O12 132.6(2) . 10_655
O17 Zn3 O9 127.9(2) 2_655 14
O4 Zn3 O9 98.43(19) . 14
O12 Zn3 O9 98.4(2) 10_655 14
C1 O1 Zn1 132.9(4) . .
C1 O2 Zn2 136.2(5) . .
C8 O4 Zn3 115.5(4) . .
C9 O5 Zn1 107.7(5) . .
C10 O7 Zn2 131.7(5) . .
C10 O8 Zn1 137.8(5) . .
C17 O9 Zn3 116.9(4) . 15_445
C18 O12 Zn3 112.2(4) . 10_655
C19 O13 Zn2 134.0(4) . .
C19 O14 Zn1 131.4(5) . .
C26 O16 Zn2 115.9(5) . 17_554
C27 O17 Zn3 123.0(4) . 3_665
C28 O19 H19 109.5 . .
C35 O20 H20 109.5 . .
C29 N1 C30 114.0(7) . .
C29 N1 C33 105.7(7) . .
C30 N1 C33 106.5(6) . .
C31 N2 C34 109.5(10) . .
C31 N2 C32 106.6(9) . .
C34 N2 C32 114.1(9) . .
C36 N3 C37 116.5(8) . .
C36 N3 C38 122.8(9) . .
C37 N3 C38 120.7(10) . .
C39 N4 C40 116.0(10) . .
C39 N4 C41 124.0(11) . .
C40 N4 C41 120.0(11) . .
C42 N5 C44 115.2(12) . .
C42 N5 C43 120.7(14) . .
C44 N5 C43 122.4(13) . .
C45 N6 C46 119.4(10) . .
C45 N6 C47 125.1(12) . .
C46 N6 C47 111.5(12) . .
C48 N7 C49 124(2) . .
O1 C1 O2 124.7(6) . .
O1 C1 C2 119.7(6) . .
O2 C1 C2 115.6(6) . .
C3 C2 C7 120.9(6) . .
C3 C2 C1 120.7(6) . .
C7 C2 C1 118.4(6) . .
C2 C3 C4 120.2(6) . .
C2 C3 H3 119.9 . .
C4 C3 H3 119.9 . .
C3 C4 C5 119.4(6) . .
C3 C4 C8 120.4(5) . .
C5 C4 C8 120.2(6) . .
C4 C5 C6 120.7(6) . .
C4 C5 H5 119.6 . .
C6 C5 H5 119.6 . .
C7 C6 C5 118.2(6) . .
C7 C6 C9 122.5(6) . 18_545
C5 C6 C9 119.2(6) . 18_545
C6 C7 C2 120.3(6) . .
C6 C7 H7 119.8 . .
C2 C7 H7 119.8 . .
O3 C8 O4 124.9(6) . .
O3 C8 C4 120.1(6) . .
O4 C8 C4 115.0(6) . .
O6 C9 O5 119.5(7) . .
O6 C9 C6 121.4(7) . 17
O5 C9 C6 119.0(6) . 17
O7 C10 O8 125.5(6) . .
O7 C10 C11 118.3(6) . .
O8 C10 C11 116.2(6) . .
C16 C11 C12 120.0(6) . .
C16 C11 C10 119.8(6) . .
C12 C11 C10 120.1(6) . .
C11 C12 C13 121.0(6) . .
C11 C12 H12 119.5 . .
C13 C12 H12 119.5 . .
C12 C13 C14 119.2(6) . .
C12 C13 C17 120.3(6) . .
C14 C13 C17 120.5(6) . .
C15 C14 C13 120.1(6) . .
C15 C14 H14 119.9 . .
C13 C14 H14 119.9 . .
C14 C15 C16 118.8(6) . .
C14 C15 C18 120.7(6) . .
C16 C15 C18 120.5(6) . .
C11 C16 C15 120.7(6) . .
C11 C16 H16 119.7 . .
C15 C16 H16 119.7 . .
O10 C17 O9 124.6(6) . .
O10 C17 C13 119.8(6) . .
O9 C17 C13 115.5(6) . .
O11 C18 O12 123.8(6) . .
O11 C18 C15 120.0(6) . .
O12 C18 C15 116.2(6) . .
O13 C19 O14 126.8(6) . .
O13 C19 C20 117.3(5) . .
O14 C19 C20 115.8(6) . .
C21 C20 C25 119.1(6) . .
C21 C20 C19 120.9(6) . .
C25 C20 C19 120.0(6) . .
C22 C21 C20 121.2(6) . .
C22 C21 H21 119.4 . .
C20 C21 H21 119.4 . .
C21 C22 C24 120.3(6) . .
C21 C22 C27 120.8(6) . .
C24 C22 C27 118.8(6) . .
C24 C23 C25 120.3(6) . .
C24 C23 C26 119.4(7) . .
C25 C23 C26 120.0(7) . .
C23 C24 C22 119.8(7) . .
C23 C24 H24 120.1 . .
C22 C24 H24 120.1 . .
C23 C25 C20 119.2(6) . .
C23 C25 H25 120.4 . .
C20 C25 H25 120.4 . .
O15 C26 O16 123.6(7) . .
O15 C26 C23 119.3(7) . .
O16 C26 C23 117.1(7) . .
O18 C27 O17 126.0(7) . .
O18 C27 C22 118.2(6) . .
O17 C27 C22 115.8(6) . .
C29 C28 O19 113.6(7) . .
C29 C28 H28A 108.8 . .
O19 C28 H28A 108.8 . .
C29 C28 H28B 108.8 . .
O19 C28 H28B 108.8 . .
H28A C28 H28B 107.7 . .
N1 C29 C28 110.4(8) . .
N1 C29 H29A 109.6 . .
C28 C29 H29A 109.6 . .
N1 C29 H29B 109.6 . .
C28 C29 H29B 109.6 . .
H29A C29 H29B 108.1 . .
C31 C30 N1 112.1(9) . .
C31 C30 H30A 109.2 . .
N1 C30 H30A 109.2 . .
C31 C30 H30B 109.2 . .
N1 C30 H30B 109.2 . .
H30A C30 H30B 107.9 . .
C30 C31 N2 124.0(11) . .
C30 C31 H31A 106.3 . .
N2 C31 H31A 106.3 . .
C30 C31 H31B 106.3 . .
N2 C31 H31B 106.3 . .
H31A C31 H31B 106.4 . .
C33 C32 N2 113.3(10) . .
C33 C32 H32A 108.9 . .
N2 C32 H32A 108.9 . .
C33 C32 H32B 108.9 . .
N2 C32 H32B 108.9 . .
H32A C32 H32B 107.7 . .
C32 C33 N1 110.3(9) . .
C32 C33 H33A 109.6 . .
N1 C33 H33A 109.6 . .
C32 C33 H33B 109.6 . .
N1 C33 H33B 109.6 . .
H33A C33 H33B 108.1 . .
C35 C34 N2 106.3(9) . .
C35 C34 H34A 110.5 . .
N2 C34 H34A 110.5 . .
C35 C34 H34B 110.5 . .
N2 C34 H34B 110.5 . .
H34A C34 H34B 108.7 . .
O20 C35 C34 100.0(9) . .
O20 C35 H35A 111.8 . .
C34 C35 H35A 111.8 . .
O20 C35 H35B 111.8 . .
C34 C35 H35B 111.8 . .
H35A C35 H35B 109.5 . .
O21 C36 N3 122.8(8) . .
N3 C37 H37A 109.5 . .
N3 C37 H37B 109.5 . .
H37A C37 H37B 109.5 . .
N3 C37 H37C 109.5 . .
H37A C37 H37C 109.5 . .
H37B C37 H37C 109.5 . .
N3 C38 H38A 109.5 . .
N3 C38 H38B 109.5 . .
H38A C38 H38B 109.5 . .
N3 C38 H38C 109.5 . .
H38A C38 H38C 109.5 . .
H38B C38 H38C 109.5 . .
O22 C39 N4 107.5(13) . .
N4 C40 H40A 109.5 . .
N4 C40 H40B 109.5 . .
H40A C40 H40B 109.5 . .
N4 C40 H40C 109.5 . .
H40A C40 H40C 109.5 . .
H40B C40 H40C 109.5 . .
N4 C41 H41A 109.5 . .
N4 C41 H41B 109.5 . .
H41A C41 H41B 109.5 . .
N4 C41 H41C 109.5 . .
H41A C41 H41C 109.5 . .
H41B C41 H41C 109.5 . .
O23 C42 N5 120.3(17) . .
N5 C43 H43A 109.5 . .
N5 C43 H43B 109.5 . .
H43A C43 H43B 109.5 . .
N5 C43 H43C 109.5 . .
H43A C43 H43C 109.5 . .
H43B C43 H43C 109.5 . .
N5 C44 H44A 109.5 . .
N5 C44 H44B 109.5 . .
H44A C44 H44B 109.5 . .
N5 C44 H44C 109.5 . .
H44A C44 H44C 109.5 . .
H44B C44 H44C 109.5 . .
O24 C45 N6 118.0(11) . .
N6 C46 H46A 109.5 . .
N6 C46 H46B 109.5 . .
H46A C46 H46B 109.5 . .
N6 C46 H46C 109.5 . .
H46A C46 H46C 109.5 . .
H46B C46 H46C 109.5 . .
N6 C47 H47A 109.5 . .
N6 C47 H47B 109.5 . .
H47A C47 H47B 109.5 . .
N6 C47 H47C 109.5 . .
H47A C47 H47C 109.5 . .
H47B C47 H47C 109.5 . .
N7 C48 H48A 109.5 . .
N7 C48 H48B 109.5 . .
H48A C48 H48B 109.5 . .
N7 C48 H48C 109.5 . .
H48A C48 H48C 109.5 . .
H48B C48 H48C 109.5 . .
N7 C49 H49A 109.5 . .
N7 C49 H49B 109.5 . .
H49A C49 H49B 109.5 . .
N7 C49 H49C 109.5 . .
H49A C49 H49C 109.5 . .
H49B C49 H49C 109.5 . .

loop_
_geom_bond_atom_site_label_1
_geom_bond_atom_site_label_2
_geom_bond_distance
_geom_bond_site_symmetry_2
Zn1 O14 1.938(5) .
Zn1 O1 1.937(5) .
Zn1 O5 1.945(5) .
Zn1 O8 1.970(5) .
Zn2 O2 1.919(5) .
Zn2 O16 1.929(4) 18_544
Zn2 O13 1.947(5) .
Zn2 O7 1.955(5) .
Zn3 O17 1.946(4) 2_655
Zn3 O4 1.957(4) .
Zn3 O12 1.969(4) 10_655
Zn3 O9 1.970(5) 14
O1 C1 1.253(8) .
O2 C1 1.268(8) .
O3 C8 1.233(8) .
O4 C8 1.288(8) .
O5 C9 1.250(8) .
O6 C9 1.248(9) .
O7 C10 1.227(8) .
O8 C10 1.251(9) .
O9 C17 1.296(8) .
O9 Zn3 1.970(5) 15_445
O10 C17 1.222(8) .
O11 C18 1.232(8) .
O12 C18 1.251(8) .
O12 Zn3 1.969(4) 10_655
O13 C19 1.236(8) .
O14 C19 1.249(8) .
O15 C26 1.225(10) .
O16 C26 1.225(9) .
O16 Zn2 1.929(4) 17_554
O17 C27 1.256(8) .
O17 Zn3 1.946(4) 3_665
O18 C27 1.236(8) .
O19 C28 1.476(10) .
O19 H19 0.8200 .
O20 C35 1.438(13) .
O20 H20 0.8200 .
O21 C36 1.240(5) .
O22 C39 1.262(5) .
O23 C42 1.254(5) .
O24 C45 1.245(5) .
N1 C29 1.443(11) .
N1 C30 1.511(10) .
N1 C33 1.591(12) .
N2 C31 1.428(14) .
N2 C34 1.533(14) .
N2 C32 1.537(14) .
N3 C36 1.431(5) .
N3 C37 1.445(5) .
N3 C38 1.453(5) .
N4 C39 1.433(5) .
N4 C40 1.443(5) .
N4 C41 1.458(5) .
N5 C42 1.447(5) .
N5 C44 1.452(5) .
N5 C43 1.456(5) .
N6 C45 1.432(5) .
N6 C46 1.438(5) .
N6 C47 1.446(5) .
N7 C48 1.453(5) .
N7 C49 1.460(5) .
C1 C2 1.492(9) .
C2 C3 1.361(9) .
C2 C7 1.399(8) .
C3 C4 1.390(9) .
C3 H3 0.9300 .
C4 C5 1.394(8) .
C4 C8 1.512(9) .
C5 C6 1.411(9) .
C5 H5 0.9300 .
C6 C7 1.386(9) .
C6 C9 1.469(9) 18_545
C7 H7 0.9300 .
C9 C6 1.469(9) 17
C10 C11 1.505(9) .
C11 C16 1.368(9) .
C11 C12 1.378(9) .
C12 C13 1.376(9) .
C12 H12 0.9300 .
C13 C14 1.406(9) .
C13 C17 1.500(9) .
C14 C15 1.389(9) .
C14 H14 0.9300 .
C15 C16 1.406(9) .
C15 C18 1.509(9) .
C16 H16 0.9300 .
C19 C20 1.503(9) .
C20 C21 1.379(9) .
C20 C25 1.402(9) .
C21 C22 1.347(9) .
C21 H21 0.9300 .
C22 C24 1.383(9) .
C22 C27 1.549(10) .
C23 C24 1.374(9) .
C23 C25 1.381(9) .
C23 C26 1.522(10) .
C24 H24 0.9300 .
C25 H25 0.9300 .
C28 C29 1.442(12) .
C28 H28A 0.9700 .
C28 H28B 0.9700 .
C29 H29A 0.9700 .
C29 H29B 0.9700 .
C30 C31 1.346(14) .
C30 H30A 0.9700 .
C30 H30B 0.9700 .
C31 H31A 0.9700 .
C31 H31B 0.9700 .
C32 C33 1.480(16) .
C32 H32A 0.9700 .
C32 H32B 0.9700 .
C33 H33A 0.9700 .
C33 H33B 0.9700 .
C34 C35 1.509(13) .
C34 H34A 0.9700 .
C34 H34B 0.9700 .
C35 H35A 0.9700 .
C35 H35B 0.9700 .
C37 H37A 0.9600 .
C37 H37B 0.9600 .
C37 H37C 0.9600 .
C38 H38A 0.9600 .
C38 H38B 0.9600 .
C38 H38C 0.9600 .
C40 H40A 0.9600 .
C40 H40B 0.9600 .
C40 H40C 0.9600 .
C41 H41A 0.9600 .
C41 H41B 0.9600 .
C41 H41C 0.9600 .
C43 H43A 0.9600 .
C43 H43B 0.9600 .
C43 H43C 0.9600 .
C44 H44A 0.9600 .
C44 H44B 0.9600 .
C44 H44C 0.9600 .
C46 H46A 0.9600 .
C46 H46B 0.9600 .
C46 H46C 0.9600 .
C47 H47A 0.9600 .
C47 H47B 0.9600 .
C47 H47C 0.9600 .
C48 H48A 0.9600 .
C48 H48B 0.9600 .
C48 H48C 0.9600 .
C49 H49A 0.9600 .
C49 H49B 0.9600 .
C49 H49C 0.9600 .
